data_7133003
loop_
_publ_author_name
'Lopez, Lauren M.'
'Uible, Madeleine C.'
'Zeller, Matthias'
'Bart, Suzanne C.'

_publ_section_title
;
 Lewis base adducts of NpCl<sub>4</sub>.
;
_journal_issue 46
_journal_name_full 'Chemical communications (Cambridge, England)'
_journal_page_first 5956
_journal_page_last 5959
_journal_paper_doi 10.1039/d4cc01560f
_journal_volume 60
_journal_year 2024
_chemical_formula_moiety 'C36 H48 Cl4 N4 Np, 2.441(C4 H8 O)'
_chemical_formula_sum 'C45.76 H67.53 Cl4 N4 Np O2.44'
_chemical_formula_weight 1091.64
_space_group_crystal_system monoclinic
_space_group_IT_number 14
_space_group_name_Hall '-P 2yn'
_space_group_name_H-M_alt 'P 1 21/n 1'
_atom_sites_solution_hydrogens geom
_atom_sites_solution_primary 'dual space'
_atom_sites_solution_secondary difmap
_audit_creation_method SHELXL-2019/3
_audit_update_record
;
2024-02-26 deposited with the CCDC.	2024-05-01 downloaded from the CCDC.
;
_cell_angle_alpha 90
_cell_angle_beta 94.5345(14)
_cell_angle_gamma 90
_cell_formula_units_Z 4
_cell_length_a 16.6555(6)
_cell_length_b 11.5350(4)
_cell_length_c 25.7510(9)
_cell_measurement_reflns_used 9992
_cell_measurement_temperature 150(2)
_cell_measurement_theta_max 30.4897
_cell_measurement_theta_min 2.4535
_cell_volume 4931.8(3)
_computing_cell_refinement 'SAINT V8.40B (Bruker, 2020)'
_computing_data_collection 'Apex4 v2021.4-0 (Bruker, 2021)'
_computing_data_reduction 'SAINT V8.40B (Bruker, 2020)'
_computing_structure_refinement
;  
SHELXL-2019/3 (Sheldrick, 2015, 2019), 
SHELXLE Rev1275(H\"ubschle et al., 2011)
;
_computing_structure_solution 'SHELXT (Sheldrick, 2015)'
_diffrn_ambient_temperature 150(2)
_diffrn_detector_area_resol_mean 7.4074
_diffrn_measured_fraction_theta_full 0.999
_diffrn_measured_fraction_theta_max 0.997
_diffrn_measurement_device_type
;
Bruker AXS D8 Quest diffractometer with PhotonII charge-integrating pixel 
array detector (CPAD)
;
_diffrn_measurement_method 'omega and phi scans'
_diffrn_radiation_monochromator 'Triumph curved graphite crystal'
_diffrn_radiation_type MoK\a
_diffrn_radiation_wavelength 0.71073
_diffrn_reflns_av_R_equivalents 0.0467
_diffrn_reflns_av_unetI/netI 0.0316
_diffrn_reflns_Laue_measured_fraction_full 0.999
_diffrn_reflns_Laue_measured_fraction_max 0.997
_diffrn_reflns_limit_h_max 23
_diffrn_reflns_limit_h_min -23
_diffrn_reflns_limit_k_max 16
_diffrn_reflns_limit_k_min -16
_diffrn_reflns_limit_l_max 36
_diffrn_reflns_limit_l_min -36
_diffrn_reflns_number 89329
_diffrn_reflns_point_group_measured_fraction_full 0.999
_diffrn_reflns_point_group_measured_fraction_max 0.997
_diffrn_reflns_theta_full 25.242
_diffrn_reflns_theta_max 30.549
_diffrn_reflns_theta_min 2.374
_diffrn_source 'fine focus sealed tube X-ray source'
_diffrn_source_current '30 mA'
_diffrn_source_voltage '50 kV'
_exptl_absorpt_coefficient_mu 2.363
_exptl_absorpt_correction_T_max 0.7461
_exptl_absorpt_correction_T_min 0.5783
_exptl_absorpt_correction_type multi-scan
_exptl_absorpt_process_details
;
 SADABS 2016/2: Krause, L., Herbst-Irmer, R., Sheldrick G.M. & Stalke D.,
 J. Appl. Cryst. 48 (2015) 3-10
;
_exptl_crystal_colour pink
_exptl_crystal_density_diffrn 1.472
_exptl_crystal_description plate
_exptl_crystal_F_000 2202.6
_exptl_crystal_size_max 0.240
_exptl_crystal_size_mid 0.239
_exptl_crystal_size_min 0.037
_refine_diff_density_max 2.291
_refine_diff_density_min -0.874
_refine_diff_density_rms 0.124
_refine_ls_extinction_coef 0.00166(10)
_refine_ls_extinction_expression Fc^*^=kFc[1+0.001xFc^2^\l^3^/sin(2\q)]^-1/4^
_refine_ls_extinction_method 'SHELXL-2019/2 (Sheldrick 2019)'
_refine_ls_goodness_of_fit_ref 1.057
_refine_ls_hydrogen_treatment constr
_refine_ls_matrix_type full
_refine_ls_number_parameters 740
_refine_ls_number_reflns 15071
_refine_ls_number_restraints 828
_refine_ls_restrained_S_all 1.036
_refine_ls_R_factor_all 0.0501
_refine_ls_R_factor_gt 0.0358
_refine_ls_shift/su_max 0.003
_refine_ls_shift/su_mean 0.000
_refine_ls_structure_factor_coef Fsqd
_refine_ls_weighting_details 'w=1/[\s^2^(Fo^2^)+(0.0421P)^2^+10.2109P] where P=(Fo^2^+2Fc^2^)/3'
_refine_ls_weighting_scheme calc
_refine_ls_wR_factor_gt 0.0869
_refine_ls_wR_factor_ref 0.0937
_reflns_Friedel_coverage 0.000
_reflns_number_gt 12148
_reflns_number_total 15071
_reflns_threshold_expression 'I > 2\s(I)'
_cod_data_source_file d4cc01560f2.cif
_cod_data_source_block Np_19_0m
_cod_depositor_comments 'Adding full bibliography for 7133000--7133003.cif.'
_cod_original_sg_symbol_H-M 'P 21/n'
_cod_database_code 7133003
_shelx_shelxl_version_number 2019/3
_shelx_space_group_comment
;
The symmetry employed for this shelxl refinement is uniquely defined
by the following loop, which should always be used as a source of
symmetry information in preference to the above space-group names.
They are only intended as comments.
;
_shelx_estimated_absorpt_t_min 0.601
_shelx_estimated_absorpt_t_max 0.918

loop_
_space_group_symop_operation_xyz
'x, y, z'
'-x+1/2, y+1/2, -z+1/2'
'-x, -y, -z'
'x-1/2, -y-1/2, z-1/2'

loop_
_atom_site_label
_atom_site_type_symbol
_atom_site_fract_x
_atom_site_fract_y
_atom_site_fract_z
_atom_site_U_iso_or_equiv
_atom_site_adp_type
_atom_site_occupancy
_atom_site_site_symmetry_order
_atom_site_calc_flag
_atom_site_refinement_flags_posn
_atom_site_refinement_flags_adp
_atom_site_refinement_flags_occupancy
_atom_site_disorder_assembly
_atom_site_disorder_group
Np1 Np 0.60439(2) 0.60012(2) 0.34221(2) 0.02121(5) Uani 1 1 d . . . . .
Cl1 Cl 0.72760(6) 0.73629(8) 0.36777(4) 0.0379(2) Uani 1 1 d . . . . .
Cl2 Cl 0.70379(6) 0.42595(8) 0.34244(4) 0.0392(2) Uani 1 1 d . . . . .
Cl3 Cl 0.50081(6) 0.69930(9) 0.39996(4) 0.0385(2) Uani 1 1 d . . . . .
Cl4 Cl 0.48809(6) 0.56869(9) 0.26847(4) 0.0397(2) Uani 1 1 d . . . . .
N1 N 0.66372(17) 0.6197(2) 0.25105(10) 0.0237(5) Uani 1 1 d . . . . .
N2 N 0.58521(17) 0.7982(2) 0.29385(10) 0.0251(5) Uani 1 1 d . . . . .
N3 N 0.64216(19) 0.5345(3) 0.43971(11) 0.0298(6) Uani 1 1 d . . . . .
N4 N 0.52614(18) 0.4218(2) 0.37778(11) 0.0257(5) Uani 1 1 d . . . . .
C1 C 0.7000(2) 0.5305(3) 0.22857(13) 0.0283(7) Uani 1 1 d . . . . .
H1 H 0.712631 0.463697 0.249207 0.034 Uiso 1 1 calc R U . . .
C2 C 0.7200(2) 0.5295(3) 0.17762(13) 0.0300(7) Uani 1 1 d . . . . .
H2 H 0.746393 0.464139 0.164358 0.036 Uiso 1 1 calc R U . . .
C3 C 0.7014(2) 0.6245(3) 0.14579(13) 0.0270(6) Uani 1 1 d . . . . .
C4 C 0.6635(2) 0.7165(3) 0.16852(13) 0.0267(6) Uani 1 1 d . . . . .
H4 H 0.649108 0.783153 0.148195 0.032 Uiso 1 1 calc R U . . .
C5 C 0.64596(19) 0.7131(3) 0.22094(12) 0.0225(6) Uani 1 1 d . . . . .
C6 C 0.60845(18) 0.8134(3) 0.24542(12) 0.0220(6) Uani 1 1 d . . . . .
C7 C 0.5993(2) 0.9205(3) 0.22006(12) 0.0250(6) Uani 1 1 d . . . . .
H7 H 0.616633 0.928481 0.185958 0.030 Uiso 1 1 calc R U . . .
C8 C 0.56575(19) 1.0153(3) 0.24337(13) 0.0245(6) Uani 1 1 d . . . . .
C9 C 0.5455(2) 0.9985(3) 0.29426(14) 0.0315(7) Uani 1 1 d . . . . .
H9 H 0.524286 1.061038 0.312941 0.038 Uiso 1 1 calc R U . . .
C10 C 0.5562(2) 0.8907(3) 0.31778(13) 0.0312(7) Uani 1 1 d . . . . .
H10 H 0.542219 0.881959 0.352624 0.037 Uiso 1 1 calc R U . . .
C11 C 0.7244(3) 0.6262(3) 0.08937(14) 0.0356(8) Uani 1 1 d . . . . .
C12 C 0.6889(3) 0.7310(4) 0.05945(15) 0.0450(10) Uani 1 1 d . . . . .
H12A H 0.702795 0.727149 0.023211 0.067 Uiso 1 1 calc R U . . .
H12B H 0.710983 0.802350 0.075586 0.067 Uiso 1 1 calc R U . . .
H12C H 0.630198 0.730853 0.060345 0.067 Uiso 1 1 calc R U . . .
C13 C 0.8164(3) 0.6306(4) 0.09018(17) 0.0445(10) Uani 1 1 d . . . . .
H13A H 0.838974 0.556315 0.102736 0.067 Uiso 1 1 calc R U . . .
H13B H 0.836972 0.692911 0.113433 0.067 Uiso 1 1 calc R U . . .
H13C H 0.832122 0.645272 0.054901 0.067 Uiso 1 1 calc R U . . .
C14 C 0.6929(3) 0.5170(4) 0.06076(17) 0.0534(12) Uani 1 1 d . . . . .
H14A H 0.708380 0.518496 0.024839 0.080 Uiso 1 1 calc R U . . .
H14B H 0.634048 0.514222 0.060555 0.080 Uiso 1 1 calc R U . . .
H14C H 0.716067 0.448220 0.078586 0.080 Uiso 1 1 calc R U . . .
C15 C 0.5529(2) 1.1327(3) 0.21707(14) 0.0298(7) Uani 1 1 d . . . . .
C16 C 0.6094(3) 1.2219(3) 0.2447(2) 0.0473(11) Uani 1 1 d . . . . .
H16A H 0.665325 1.202094 0.239222 0.071 Uiso 1 1 calc R U . . .
H16B H 0.602059 1.221462 0.282062 0.071 Uiso 1 1 calc R U . . .
H16C H 0.596956 1.299169 0.230423 0.071 Uiso 1 1 calc R U . . .
C17 C 0.4650(3) 1.1693(4) 0.22082(18) 0.0420(9) Uani 1 1 d . . . . .
H17A H 0.456786 1.247277 0.206243 0.063 Uiso 1 1 calc R U . . .
H17B H 0.452767 1.169475 0.257427 0.063 Uiso 1 1 calc R U . . .
H17C H 0.429316 1.114542 0.201200 0.063 Uiso 1 1 calc R U . . .
C18 C 0.5682(3) 1.1262(4) 0.15901(17) 0.0489(11) Uani 1 1 d . . . . .
H18A H 0.531531 1.069336 0.141587 0.073 Uiso 1 1 calc R U . . .
H18B H 0.624010 1.102576 0.155537 0.073 Uiso 1 1 calc R U . . .
H18C H 0.558679 1.202456 0.142921 0.073 Uiso 1 1 calc R U . . .
C19 C 0.7033(3) 0.5825(4) 0.46886(16) 0.0454(11) Uani 1 1 d . . . . .
H19 H 0.725867 0.652051 0.456663 0.054 Uiso 1 1 calc R U . . .
C20 C 0.7359(3) 0.5373(4) 0.51569(16) 0.0453(10) Uani 1 1 d . . . . .
H20 H 0.779851 0.575255 0.534367 0.054 Uiso 1 1 calc R U . . .
C21 C 0.7045(2) 0.4369(3) 0.53519(13) 0.0314(7) Uani 1 1 d . . . . .
C22 C 0.6382(2) 0.3915(3) 0.50679(11) 0.0248(6) Uani 1 1 d . . . . .
H22 H 0.612425 0.325080 0.519666 0.030 Uiso 1 1 calc R U . . .
C23 C 0.6076(2) 0.4406(3) 0.45941(12) 0.0248(6) Uani 1 1 d . . . . .
C24 C 0.53899(19) 0.3868(3) 0.42805(12) 0.0237(6) Uani 1 1 d . . . . .
C25 C 0.4924(2) 0.2996(3) 0.44840(13) 0.0290(7) Uani 1 1 d . . . . .
H25 H 0.500526 0.281135 0.484378 0.035 Uiso 1 1 calc R U . . .
C26 C 0.4348(2) 0.2398(3) 0.41769(14) 0.0292(7) Uani 1 1 d . . . . .
C27 C 0.4246(2) 0.2742(3) 0.36575(15) 0.0339(7) Uani 1 1 d . . . . .
H27 H 0.386480 0.235606 0.342420 0.041 Uiso 1 1 calc R U . . .
C28 C 0.4697(2) 0.3643(3) 0.34809(14) 0.0324(7) Uani 1 1 d . . . . .
H28 H 0.460102 0.386847 0.312663 0.039 Uiso 1 1 calc R U . . .
C29 C 0.7411(3) 0.3824(4) 0.58554(15) 0.0411(9) Uani 1 1 d . . . . .
C30 C 0.7104(4) 0.4490(5) 0.63164(17) 0.0671(16) Uani 1 1 d . . . . .
H30A H 0.731574 0.528324 0.631997 0.101 Uiso 1 1 calc R U . . .
H30B H 0.728704 0.410036 0.664273 0.101 Uiso 1 1 calc R U . . .
H30C H 0.651428 0.451254 0.628091 0.101 Uiso 1 1 calc R U . . .
C31 C 0.8340(3) 0.3897(6) 0.5876(2) 0.0696(17) Uani 1 1 d . . . . .
H31A H 0.852606 0.358742 0.555230 0.104 Uiso 1 1 calc R U . . .
H31B H 0.857424 0.344253 0.617205 0.104 Uiso 1 1 calc R U . . .
H31C H 0.850855 0.470808 0.591759 0.104 Uiso 1 1 calc R U . . .
C32 C 0.7180(3) 0.2546(4) 0.59036(16) 0.0424(9) Uani 1 1 d . . . . .
H32A H 0.659632 0.248234 0.592372 0.064 Uiso 1 1 calc R U . . .
H32B H 0.745824 0.221818 0.621953 0.064 Uiso 1 1 calc R U . . .
H32C H 0.733677 0.211979 0.559839 0.064 Uiso 1 1 calc R U . . .
C33 C 0.3868(3) 0.1378(4) 0.43708(16) 0.0376(8) Uani 1 1 d . . . . .
C34 C 0.4173(4) 0.0279(4) 0.4116(2) 0.0605(14) Uani 1 1 d . . . . .
H34A H 0.406606 0.033269 0.373705 0.091 Uiso 1 1 calc R U . . .
H34B H 0.389477 -0.039900 0.424462 0.091 Uiso 1 1 calc R U . . .
H34C H 0.475409 0.019993 0.420337 0.091 Uiso 1 1 calc R U . . .
C35 C 0.4000(4) 0.1228(5) 0.49631(19) 0.0587(14) Uani 1 1 d . . . . .
H35A H 0.368899 0.056111 0.507118 0.088 Uiso 1 1 calc R U . . .
H35B H 0.382290 0.192893 0.513591 0.088 Uiso 1 1 calc R U . . .
H35C H 0.457387 0.109694 0.506084 0.088 Uiso 1 1 calc R U . . .
C36 C 0.2981(3) 0.1523(6) 0.4224(3) 0.0706(17) Uani 1 1 d . . . . .
H36A H 0.289259 0.165805 0.384851 0.106 Uiso 1 1 calc R U . . .
H36B H 0.277806 0.218647 0.441251 0.106 Uiso 1 1 calc R U . . .
H36C H 0.269518 0.081939 0.431684 0.106 Uiso 1 1 calc R U . . .
O1 O 0.2750(5) 0.2505(8) 0.2542(5) 0.072(2) Uani 0.533(11) 1 d D U P A 1
C37 C 0.1993(7) 0.2343(12) 0.2780(6) 0.081(2) Uani 0.533(11) 1 d D U P A 1
H37A H 0.210920 0.217446 0.315588 0.098 Uiso 0.533(11) 1 calc R U P A 1
H37B H 0.170688 0.166538 0.261849 0.098 Uiso 0.533(11) 1 calc R U P A 1
C38 C 0.1469(6) 0.3370(12) 0.2720(6) 0.077(2) Uani 0.533(11) 1 d D U P A 1
H38A H 0.144114 0.378236 0.305555 0.092 Uiso 0.533(11) 1 calc R U P A 1
H38B H 0.091736 0.315611 0.258164 0.092 Uiso 0.533(11) 1 calc R U P A 1
C39 C 0.1886(8) 0.4099(14) 0.2334(8) 0.075(2) Uani 0.533(11) 1 d D U P A 1
H39A H 0.183499 0.493590 0.240895 0.091 Uiso 0.533(11) 1 calc R U P A 1
H39B H 0.166375 0.394474 0.197224 0.091 Uiso 0.533(11) 1 calc R U P A 1
C40 C 0.2759(8) 0.3701(15) 0.2418(11) 0.069(2) Uani 0.533(11) 1 d D U P A 1
H40A H 0.303980 0.382801 0.209782 0.083 Uiso 0.533(11) 1 calc R U P A 1
H40B H 0.304312 0.414426 0.270578 0.083 Uiso 0.533(11) 1 calc R U P A 1
O1B O 0.2720(7) 0.2659(11) 0.2788(5) 0.081(2) Uani 0.467(11) 1 d D U P A 2
C37B C 0.1925(8) 0.2285(13) 0.2611(7) 0.079(3) Uani 0.467(11) 1 d D U P A 2
H37C H 0.164065 0.199664 0.290838 0.094 Uiso 0.467(11) 1 calc R U P A 2
H37D H 0.195535 0.164630 0.235636 0.094 Uiso 0.467(11) 1 calc R U P A 2
C38B C 0.1475(7) 0.3292(12) 0.2360(6) 0.072(2) Uani 0.467(11) 1 d D U P A 2
H38C H 0.108046 0.360216 0.259187 0.087 Uiso 0.467(11) 1 calc R U P A 2
H38D H 0.118420 0.305336 0.202643 0.087 Uiso 0.467(11) 1 calc R U P A 2
C39B C 0.2108(9) 0.4190(14) 0.2266(9) 0.071(2) Uani 0.467(11) 1 d D U P A 2
H39C H 0.209325 0.440228 0.189326 0.085 Uiso 0.467(11) 1 calc R U P A 2
H39D H 0.203236 0.489792 0.247435 0.085 Uiso 0.467(11) 1 calc R U P A 2
C40B C 0.2887(9) 0.3587(19) 0.2443(13) 0.070(2) Uani 0.467(11) 1 d D U P A 2
H40C H 0.314227 0.327727 0.213709 0.084 Uiso 0.467(11) 1 calc R U P A 2
H40D H 0.326408 0.414568 0.262386 0.084 Uiso 0.467(11) 1 calc R U P A 2
O2 O 0.397(2) 0.791(3) 0.0623(12) 0.138(4) Uani 0.280(13) 1 d D U P B -1
C41 C 0.408(3) 0.761(3) 0.0083(13) 0.139(4) Uani 0.280(13) 1 d D U P B -1
H41A H 0.355416 0.750347 -0.011475 0.167 Uiso 0.280(13) 1 calc R U P B -1
H41B H 0.439579 0.688622 0.006605 0.167 Uiso 0.280(13) 1 calc R U P B -1
C42 C 0.453(3) 0.860(4) -0.0139(11) 0.140(4) Uani 0.280(13) 1 d D U P B -1
H42A H 0.415302 0.917967 -0.030537 0.168 Uiso 0.280(13) 1 calc R U P B -1
H42B H 0.489556 0.832407 -0.039710 0.168 Uiso 0.280(13) 1 calc R U P B -1
C43 C 0.499(2) 0.909(4) 0.0340(14) 0.139(4) Uani 0.280(13) 1 d D U P B -1
H43A H 0.483801 0.990601 0.039793 0.167 Uiso 0.280(13) 1 calc R U P B -1
H43B H 0.558017 0.905465 0.030541 0.167 Uiso 0.280(13) 1 calc R U P B -1
C44 C 0.476(2) 0.832(4) 0.0785(12) 0.139(4) Uani 0.280(13) 1 d D U P B -1
H44A H 0.513855 0.766137 0.083961 0.167 Uiso 0.280(13) 1 calc R U P B -1
H44B H 0.475468 0.876462 0.111257 0.167 Uiso 0.280(13) 1 calc R U P B -1
O3 O 0.4497(15) 0.3919(17) 0.1033(9) 0.152(5) Uani 0.367(10) 1 d D U P C 2
C45 C 0.4916(18) 0.480(2) 0.1345(10) 0.145(5) Uani 0.367(10) 1 d D U P C 2
H45A H 0.549196 0.482874 0.127564 0.174 Uiso 0.367(10) 1 calc R U P C 2
H45B H 0.487488 0.465607 0.172047 0.174 Uiso 0.367(10) 1 calc R U P C 2
C46 C 0.450(3) 0.591(2) 0.1180(13) 0.143(4) Uani 0.367(10) 1 d D U P C 2
H46A H 0.483396 0.659899 0.127969 0.172 Uiso 0.367(10) 1 calc R U P C 2
H46B H 0.396920 0.598531 0.132525 0.172 Uiso 0.367(10) 1 calc R U P C 2
C47 C 0.442(4) 0.573(2) 0.0594(12) 0.145(4) Uani 0.367(10) 1 d D U P C 2
H47A H 0.486568 0.610415 0.042662 0.174 Uiso 0.367(10) 1 calc R U P C 2
H47B H 0.389985 0.605507 0.043838 0.174 Uiso 0.367(10) 1 calc R U P C 2
C48 C 0.444(2) 0.441(2) 0.0534(9) 0.149(5) Uani 0.367(10) 1 d D U P C 2
H48A H 0.394311 0.413501 0.033346 0.178 Uiso 0.367(10) 1 calc R U P C 2
H48B H 0.490815 0.417885 0.034435 0.178 Uiso 0.367(10) 1 calc R U P C 2
O4 O 0.381(2) 0.441(3) 0.0862(13) 0.149(5) Uani 0.229(9) 1 d D U P D 3
C49 C 0.415(3) 0.494(4) 0.1335(12) 0.143(4) Uani 0.229(9) 1 d D U P D 3
H49A H 0.447655 0.436946 0.154858 0.172 Uiso 0.229(9) 1 calc R U P D 3
H49B H 0.372053 0.523795 0.154181 0.172 Uiso 0.229(9) 1 calc R U P D 3
C50 C 0.468(3) 0.592(4) 0.1177(19) 0.144(4) Uani 0.229(9) 1 d D U P D 3
H50A H 0.523805 0.565774 0.115430 0.172 Uiso 0.229(9) 1 calc R U P D 3
H50B H 0.466827 0.657227 0.142492 0.172 Uiso 0.229(9) 1 calc R U P D 3
C51 C 0.428(3) 0.625(4) 0.0646(17) 0.143(4) Uani 0.229(9) 1 d D U P D 3
H51A H 0.465436 0.611017 0.036941 0.171 Uiso 0.229(9) 1 calc R U P D 3
H51B H 0.411822 0.707213 0.063723 0.171 Uiso 0.229(9) 1 calc R U P D 3
C52 C 0.355(2) 0.544(4) 0.0582(15) 0.149(5) Uani 0.229(9) 1 d D U P D 3
H52A H 0.307696 0.578750 0.073379 0.178 Uiso 0.229(9) 1 calc R U P D 3
H52B H 0.340268 0.526188 0.020965 0.178 Uiso 0.229(9) 1 calc R U P D 3
O5 O 0.4436(19) 0.765(3) 0.1157(11) 0.141(4) Uani 0.235(10) 1 d D U P E 4
C53 C 0.437(4) 0.640(3) 0.1148(15) 0.143(4) Uani 0.235(10) 1 d D U P E 4
H53A H 0.385363 0.615176 0.127159 0.171 Uiso 0.235(10) 1 calc R U P E 4
H53B H 0.481574 0.605174 0.137603 0.171 Uiso 0.235(10) 1 calc R U P E 4
C54 C 0.443(6) 0.604(4) 0.0598(18) 0.144(4) Uani 0.235(10) 1 d D U P E 4
H54A H 0.407721 0.536388 0.050879 0.173 Uiso 0.235(10) 1 calc R U P E 4
H54B H 0.499281 0.582671 0.053405 0.173 Uiso 0.235(10) 1 calc R U P E 4
C55 C 0.416(3) 0.709(4) 0.0287(12) 0.140(4) Uani 0.235(10) 1 d D U P E 4
H55A H 0.367205 0.691766 0.005336 0.168 Uiso 0.235(10) 1 calc R U P E 4
H55B H 0.458786 0.737599 0.007533 0.168 Uiso 0.235(10) 1 calc R U P E 4
C56 C 0.397(4) 0.798(4) 0.0698(15) 0.138(4) Uani 0.235(10) 1 d D U P E 4
H56A H 0.411889 0.877268 0.058828 0.165 Uiso 0.235(10) 1 calc R U P E 4
H56B H 0.338873 0.797539 0.075463 0.165 Uiso 0.235(10) 1 calc R U P E 4
O6 O 0.4131(15) 0.831(2) 0.0371(10) 0.139(4) Uani 0.330(13) 1 d D U P F -5
C57 C 0.479(2) 0.894(3) 0.0641(11) 0.138(4) Uani 0.330(13) 1 d D U P F -5
H57A H 0.522324 0.838831 0.075874 0.165 Uiso 0.330(13) 1 calc R U P F -5
H57B H 0.459909 0.932298 0.095138 0.165 Uiso 0.330(13) 1 calc R U P F -5
C58 C 0.511(2) 0.982(3) 0.0289(13) 0.138(5) Uani 0.330(13) 1 d D U P F -5
H58A H 0.568770 0.969529 0.024897 0.166 Uiso 0.330(13) 1 calc R U P F -5
H58B H 0.502487 1.061348 0.041780 0.166 Uiso 0.330(13) 1 calc R U P F -5
C59 C 0.460(2) 0.960(3) -0.0219(12) 0.139(5) Uani 0.330(13) 1 d D U P F -5
H59A H 0.493278 0.967444 -0.052138 0.166 Uiso 0.330(13) 1 calc R U P F -5
H59B H 0.414291 1.013724 -0.026196 0.166 Uiso 0.330(13) 1 calc R U P F -5
C60 C 0.432(3) 0.834(3) -0.0160(10) 0.140(4) Uani 0.330(13) 1 d D U P F -5
H60A H 0.383531 0.817374 -0.039840 0.169 Uiso 0.330(13) 1 calc R U P F -5
H60B H 0.474709 0.777844 -0.022588 0.169 Uiso 0.330(13) 1 calc R U P F -5

loop_
_atom_site_aniso_label
_atom_site_aniso_U_11
_atom_site_aniso_U_22
_atom_site_aniso_U_33
_atom_site_aniso_U_23
_atom_site_aniso_U_13
_atom_site_aniso_U_12
Np1 0.02567(7) 0.01956(6) 0.01905(6) 0.00202(5) 0.00582(4) -0.00105(5)
Cl1 0.0413(5) 0.0335(4) 0.0383(4) 0.0058(4) -0.0012(4) -0.0143(4)
Cl2 0.0481(5) 0.0341(5) 0.0371(4) 0.0070(4) 0.0137(4) 0.0110(4)
Cl3 0.0497(5) 0.0357(4) 0.0334(4) 0.0046(4) 0.0235(4) 0.0074(4)
Cl4 0.0372(4) 0.0452(5) 0.0355(4) 0.0139(4) -0.0054(4) -0.0103(4)
N1 0.0294(13) 0.0208(13) 0.0219(12) 0.0007(10) 0.0085(10) 0.0000(10)
N2 0.0336(14) 0.0217(12) 0.0209(12) 0.0001(10) 0.0073(10) 0.0019(11)
N3 0.0391(16) 0.0275(14) 0.0223(12) 0.0034(11) -0.0006(11) -0.0056(12)
N4 0.0316(14) 0.0252(13) 0.0207(12) 0.0035(10) 0.0038(10) -0.0044(10)
C1 0.0382(18) 0.0213(14) 0.0263(15) -0.0016(12) 0.0085(13) 0.0031(13)
C2 0.0406(18) 0.0243(15) 0.0263(15) -0.0030(13) 0.0096(13) 0.0041(13)
C3 0.0354(17) 0.0254(16) 0.0211(14) -0.0014(12) 0.0074(12) 0.0027(12)
C4 0.0333(16) 0.0239(15) 0.0239(14) 0.0018(12) 0.0091(12) 0.0025(12)
C5 0.0265(14) 0.0201(14) 0.0216(13) -0.0002(11) 0.0063(11) -0.0003(11)
C6 0.0251(14) 0.0208(14) 0.0210(13) -0.0014(11) 0.0069(11) -0.0004(11)
C7 0.0314(15) 0.0218(15) 0.0224(14) 0.0025(11) 0.0061(11) 0.0007(11)
C8 0.0272(15) 0.0204(14) 0.0262(14) 0.0018(12) 0.0037(11) -0.0005(11)
C9 0.047(2) 0.0211(15) 0.0281(16) -0.0025(13) 0.0118(14) 0.0073(14)
C10 0.049(2) 0.0223(15) 0.0244(14) 0.0022(13) 0.0128(14) 0.0054(14)
C11 0.052(2) 0.0338(19) 0.0222(15) -0.0008(13) 0.0124(15) 0.0068(16)
C12 0.062(3) 0.050(2) 0.0245(17) 0.0035(17) 0.0137(17) 0.013(2)
C13 0.053(2) 0.046(2) 0.037(2) 0.0026(18) 0.0216(18) 0.0097(19)
C14 0.079(3) 0.051(3) 0.0310(19) -0.0102(19) 0.009(2) -0.001(2)
C15 0.0381(18) 0.0212(14) 0.0303(16) 0.0023(13) 0.0044(14) 0.0036(13)
C16 0.051(2) 0.0223(17) 0.067(3) 0.0037(18) -0.007(2) -0.0031(16)
C17 0.041(2) 0.038(2) 0.047(2) 0.0033(18) -0.0005(17) 0.0121(17)
C18 0.077(3) 0.035(2) 0.037(2) 0.0146(17) 0.020(2) 0.014(2)
C19 0.060(3) 0.040(2) 0.0336(19) 0.0082(17) -0.0124(18) -0.0200(19)
C20 0.054(3) 0.047(2) 0.0320(19) 0.0045(17) -0.0147(17) -0.015(2)
C21 0.0374(18) 0.0365(18) 0.0202(14) 0.0000(13) 0.0018(13) 0.0007(14)
C22 0.0288(14) 0.0301(16) 0.0160(12) 0.0045(12) 0.0046(10) 0.0006(12)
C23 0.0310(16) 0.0249(14) 0.0190(13) 0.0004(12) 0.0059(11) -0.0026(12)
C24 0.0282(14) 0.0241(15) 0.0192(13) 0.0027(11) 0.0050(11) -0.0003(12)
C25 0.0323(16) 0.0293(16) 0.0267(15) 0.0053(13) 0.0094(12) -0.0024(13)
C26 0.0348(17) 0.0224(15) 0.0316(16) 0.0003(13) 0.0113(13) -0.0030(13)
C27 0.0383(19) 0.0309(18) 0.0323(17) 0.0003(14) 0.0012(14) -0.0087(14)
C28 0.043(2) 0.0286(16) 0.0254(15) 0.0037(13) -0.0011(14) -0.0089(14)
C29 0.046(2) 0.053(3) 0.0236(16) 0.0080(16) -0.0033(15) 0.0015(18)
C30 0.119(5) 0.057(3) 0.0240(19) -0.003(2) 0.002(2) 0.000(3)
C31 0.052(3) 0.091(4) 0.061(3) 0.029(3) -0.021(2) -0.011(3)
C32 0.049(2) 0.047(2) 0.0307(18) 0.0114(17) 0.0021(16) 0.0078(19)
C33 0.045(2) 0.0319(18) 0.0377(19) 0.0015(16) 0.0161(16) -0.0124(16)
C34 0.092(4) 0.029(2) 0.063(3) -0.002(2) 0.027(3) -0.019(2)
C35 0.080(4) 0.054(3) 0.045(2) 0.007(2) 0.023(2) -0.026(3)
C36 0.047(3) 0.080(4) 0.087(4) 0.009(3) 0.013(3) -0.030(3)
O1 0.049(3) 0.083(4) 0.082(5) -0.019(4) -0.002(4) 0.009(3)
C37 0.053(4) 0.100(5) 0.087(5) -0.005(5) -0.018(4) 0.003(4)
C38 0.051(4) 0.095(5) 0.083(5) -0.015(5) -0.010(4) 0.004(4)
C39 0.055(5) 0.087(5) 0.082(5) -0.014(4) -0.009(4) 0.012(4)
C40 0.053(4) 0.081(4) 0.072(4) -0.014(4) -0.005(4) 0.010(4)
O1B 0.054(3) 0.094(4) 0.090(5) -0.002(4) -0.019(4) 0.002(4)
C37B 0.051(4) 0.098(5) 0.084(5) -0.010(5) -0.015(4) 0.001(4)
C38B 0.048(4) 0.090(5) 0.076(5) -0.013(5) -0.014(4) 0.006(4)
C39B 0.051(5) 0.083(5) 0.077(5) -0.018(4) -0.005(4) 0.009(4)
C40B 0.051(4) 0.082(5) 0.075(4) -0.012(4) -0.010(5) 0.011(4)
O2 0.122(7) 0.168(9) 0.123(7) -0.035(7) 0.002(6) 0.013(7)
C41 0.123(7) 0.169(10) 0.124(7) -0.035(7) 0.002(6) 0.014(7)
C42 0.124(8) 0.172(10) 0.123(7) -0.035(8) 0.005(6) 0.015(8)
C43 0.123(7) 0.171(10) 0.123(7) -0.034(8) 0.003(6) 0.017(7)
C44 0.124(7) 0.171(10) 0.123(7) -0.034(8) 0.003(6) 0.014(7)
O3 0.146(8) 0.173(10) 0.133(8) -0.018(8) -0.011(7) 0.007(8)
C45 0.138(8) 0.171(10) 0.123(8) -0.024(8) -0.005(7) 0.007(8)
C46 0.135(7) 0.170(9) 0.122(7) -0.031(7) -0.005(6) 0.008(7)
C47 0.133(7) 0.173(9) 0.127(6) -0.030(7) -0.002(6) 0.008(7)
C48 0.140(8) 0.174(10) 0.130(7) -0.027(8) -0.002(7) 0.011(8)
O4 0.139(8) 0.173(10) 0.132(7) -0.024(8) -0.006(7) 0.008(8)
C49 0.135(8) 0.169(9) 0.122(7) -0.026(7) -0.007(7) 0.007(8)
C50 0.135(7) 0.170(9) 0.124(7) -0.030(7) -0.004(6) 0.008(7)
C51 0.131(7) 0.171(9) 0.126(6) -0.031(7) -0.001(6) 0.010(7)
C52 0.138(8) 0.175(10) 0.131(7) -0.029(8) -0.001(7) 0.009(8)
O5 0.127(8) 0.171(10) 0.124(7) -0.033(8) -0.001(7) 0.011(8)
C53 0.132(7) 0.170(9) 0.123(7) -0.031(7) -0.004(6) 0.009(7)
C54 0.133(7) 0.172(9) 0.126(6) -0.030(7) -0.001(6) 0.009(7)
C55 0.126(7) 0.170(9) 0.123(6) -0.033(7) 0.001(6) 0.013(7)
C56 0.122(7) 0.168(9) 0.122(7) -0.035(7) 0.002(6) 0.014(7)
O6 0.124(7) 0.169(9) 0.122(7) -0.035(7) 0.002(6) 0.016(7)
C57 0.121(7) 0.169(10) 0.122(7) -0.034(8) 0.003(6) 0.018(7)
C58 0.122(8) 0.170(11) 0.121(8) -0.037(9) 0.003(7) 0.017(8)
C59 0.123(8) 0.171(11) 0.120(8) -0.037(9) 0.006(7) 0.016(8)
C60 0.124(7) 0.173(10) 0.124(7) -0.034(8) 0.003(6) 0.015(7)

loop_
_atom_type_symbol
_atom_type_description
_atom_type_scat_dispersion_real
_atom_type_scat_dispersion_imag
_atom_type_scat_source
C C 0.0033 0.0016 'International Tables Vol C Tables 4.2.6.8 and 6.1.1.4'
H H 0.0000 0.0000 'International Tables Vol C Tables 4.2.6.8 and 6.1.1.4'
N N 0.0061 0.0033 'International Tables Vol C Tables 4.2.6.8 and 6.1.1.4'
O O 0.0106 0.0060 'International Tables Vol C Tables 4.2.6.8 and 6.1.1.4'
Cl Cl 0.1484 0.1585 'International Tables Vol C Tables 4.2.6.8 and 6.1.1.4'
Np Np -11.4937 4.1493 'International Tables Vol C Tables 4.2.6.8 and 6.1.1.4'

loop_
_geom_angle_atom_site_label_1
_geom_angle_atom_site_label_2
_geom_angle_atom_site_label_3
_geom_angle
_geom_angle_site_symmetry_1
_geom_angle_site_symmetry_3
_geom_angle_publ_flag
Cl2 Np1 N2 136.94(6) . . ?
Cl2 Np1 Cl1 88.67(3) . . ?
N2 Np1 Cl1 70.11(7) . . ?
Cl2 Np1 Cl3 141.33(3) . . ?
N2 Np1 Cl3 80.08(6) . . ?
Cl1 Np1 Cl3 97.63(3) . . ?
Cl2 Np1 N1 77.54(6) . . ?
N2 Np1 N1 62.55(8) . . ?
Cl1 Np1 N1 80.26(7) . . ?
Cl3 Np1 N1 141.12(6) . . ?
Cl2 Np1 Cl4 109.12(4) . . ?
N2 Np1 Cl4 73.77(7) . . ?
Cl1 Np1 Cl4 141.28(3) . . ?
Cl3 Np1 Cl4 89.40(4) . . ?
N1 Np1 Cl4 70.99(7) . . ?
Cl2 Np1 N4 74.28(7) . . ?
N2 Np1 N4 143.44(9) . . ?
Cl1 Np1 N4 140.99(6) . . ?
Cl3 Np1 N4 77.19(7) . . ?
N1 Np1 N4 127.47(8) . . ?
Cl4 Np1 N4 77.71(6) . . ?
Cl2 Np1 N3 70.98(7) . . ?
N2 Np1 N3 135.48(9) . . ?
Cl1 Np1 N3 79.11(7) . . ?
Cl3 Np1 N3 72.86(7) . . ?
N1 Np1 N3 142.47(9) . . ?
Cl4 Np1 N3 138.71(7) . . ?
N4 Np1 N3 62.30(9) . . ?
C1 N1 C5 116.7(3) . . ?
C1 N1 Np1 122.1(2) . . ?
C5 N1 Np1 120.1(2) . . ?
C10 N2 C6 117.5(3) . . ?
C10 N2 Np1 120.8(2) . . ?
C6 N2 Np1 121.5(2) . . ?
C19 N3 C23 116.8(3) . . ?
C19 N3 Np1 121.8(2) . . ?
C23 N3 Np1 120.7(2) . . ?
C28 N4 C24 116.6(3) . . ?
C28 N4 Np1 122.1(2) . . ?
C24 N4 Np1 121.2(2) . . ?
N1 C1 C2 124.4(3) . . ?
N1 C1 H1 117.8 . . ?
C2 C1 H1 117.8 . . ?
C1 C2 C3 119.7(3) . . ?
C1 C2 H2 120.1 . . ?
C3 C2 H2 120.1 . . ?
C4 C3 C2 116.2(3) . . ?
C4 C3 C11 123.1(3) . . ?
C2 C3 C11 120.6(3) . . ?
C3 C4 C5 121.4(3) . . ?
C3 C4 H4 119.3 . . ?
C5 C4 H4 119.3 . . ?
N1 C5 C4 121.5(3) . . ?
N1 C5 C6 117.5(3) . . ?
C4 C5 C6 121.0(3) . . ?
N2 C6 C7 121.2(3) . . ?
N2 C6 C5 117.1(3) . . ?
C7 C6 C5 121.7(3) . . ?
C8 C7 C6 121.8(3) . . ?
C8 C7 H7 119.1 . . ?
C6 C7 H7 119.1 . . ?
C7 C8 C9 115.8(3) . . ?
C7 C8 C15 123.8(3) . . ?
C9 C8 C15 120.4(3) . . ?
C10 C9 C8 120.1(3) . . ?
C10 C9 H9 119.9 . . ?
C8 C9 H9 119.9 . . ?
N2 C10 C9 123.4(3) . . ?
N2 C10 H10 118.3 . . ?
C9 C10 H10 118.3 . . ?
C12 C11 C3 111.9(3) . . ?
C12 C11 C14 107.7(4) . . ?
C3 C11 C14 110.1(3) . . ?
C12 C11 C13 109.1(4) . . ?
C3 C11 C13 108.2(3) . . ?
C14 C11 C13 109.7(4) . . ?
C11 C12 H12A 109.5 . . ?
C11 C12 H12B 109.5 . . ?
H12A C12 H12B 109.5 . . ?
C11 C12 H12C 109.5 . . ?
H12A C12 H12C 109.5 . . ?
H12B C12 H12C 109.5 . . ?
C11 C13 H13A 109.5 . . ?
C11 C13 H13B 109.5 . . ?
H13A C13 H13B 109.5 . . ?
C11 C13 H13C 109.5 . . ?
H13A C13 H13C 109.5 . . ?
H13B C13 H13C 109.5 . . ?
C11 C14 H14A 109.5 . . ?
C11 C14 H14B 109.5 . . ?
H14A C14 H14B 109.5 . . ?
C11 C14 H14C 109.5 . . ?
H14A C14 H14C 109.5 . . ?
H14B C14 H14C 109.5 . . ?
C8 C15 C16 109.4(3) . . ?
C8 C15 C17 108.5(3) . . ?
C16 C15 C17 109.9(3) . . ?
C8 C15 C18 111.1(3) . . ?
C16 C15 C18 110.0(4) . . ?
C17 C15 C18 107.9(3) . . ?
C15 C16 H16A 109.5 . . ?
C15 C16 H16B 109.5 . . ?
H16A C16 H16B 109.5 . . ?
C15 C16 H16C 109.5 . . ?
H16A C16 H16C 109.5 . . ?
H16B C16 H16C 109.5 . . ?
C15 C17 H17A 109.5 . . ?
C15 C17 H17B 109.5 . . ?
H17A C17 H17B 109.5 . . ?
C15 C17 H17C 109.5 . . ?
H17A C17 H17C 109.5 . . ?
H17B C17 H17C 109.5 . . ?
C15 C18 H18A 109.5 . . ?
C15 C18 H18B 109.5 . . ?
H18A C18 H18B 109.5 . . ?
C15 C18 H18C 109.5 . . ?
H18A C18 H18C 109.5 . . ?
H18B C18 H18C 109.5 . . ?
N3 C19 C20 124.2(4) . . ?
N3 C19 H19 117.9 . . ?
C20 C19 H19 117.9 . . ?
C21 C20 C19 119.9(4) . . ?
C21 C20 H20 120.1 . . ?
C19 C20 H20 120.1 . . ?
C22 C21 C20 115.9(3) . . ?
C22 C21 C29 122.9(3) . . ?
C20 C21 C29 121.2(4) . . ?
C21 C22 C23 121.8(3) . . ?
C21 C22 H22 119.1 . . ?
C23 C22 H22 119.1 . . ?
N3 C23 C22 121.1(3) . . ?
N3 C23 C24 117.8(3) . . ?
C22 C23 C24 121.0(3) . . ?
N4 C24 C25 121.4(3) . . ?
N4 C24 C23 116.9(3) . . ?
C25 C24 C23 121.6(3) . . ?
C26 C25 C24 121.8(3) . . ?
C26 C25 H25 119.1 . . ?
C24 C25 H25 119.1 . . ?
C25 C26 C27 115.8(3) . . ?
C25 C26 C33 123.8(3) . . ?
C27 C26 C33 120.4(3) . . ?
C28 C27 C26 120.2(3) . . ?
C28 C27 H27 119.9 . . ?
C26 C27 H27 119.9 . . ?
N4 C28 C27 124.1(3) . . ?
N4 C28 H28 118.0 . . ?
C27 C28 H28 118.0 . . ?
C21 C29 C32 112.4(3) . . ?
C21 C29 C30 108.4(4) . . ?
C32 C29 C30 108.6(4) . . ?
C21 C29 C31 109.8(4) . . ?
C32 C29 C31 107.9(4) . . ?
C30 C29 C31 109.8(5) . . ?
C29 C30 H30A 109.5 . . ?
C29 C30 H30B 109.5 . . ?
H30A C30 H30B 109.5 . . ?
C29 C30 H30C 109.5 . . ?
H30A C30 H30C 109.5 . . ?
H30B C30 H30C 109.5 . . ?
C29 C31 H31A 109.5 . . ?
C29 C31 H31B 109.5 . . ?
H31A C31 H31B 109.5 . . ?
C29 C31 H31C 109.5 . . ?
H31A C31 H31C 109.5 . . ?
H31B C31 H31C 109.5 . . ?
C29 C32 H32A 109.5 . . ?
C29 C32 H32B 109.5 . . ?
H32A C32 H32B 109.5 . . ?
C29 C32 H32C 109.5 . . ?
H32A C32 H32C 109.5 . . ?
H32B C32 H32C 109.5 . . ?
C36 C33 C26 111.2(4) . . ?
C36 C33 C34 109.7(4) . . ?
C26 C33 C34 107.3(3) . . ?
C36 C33 C35 108.8(4) . . ?
C26 C33 C35 112.0(3) . . ?
C34 C33 C35 107.8(4) . . ?
C33 C34 H34A 109.5 . . ?
C33 C34 H34B 109.5 . . ?
H34A C34 H34B 109.5 . . ?
C33 C34 H34C 109.5 . . ?
H34A C34 H34C 109.5 . . ?
H34B C34 H34C 109.5 . . ?
C33 C35 H35A 109.5 . . ?
C33 C35 H35B 109.5 . . ?
H35A C35 H35B 109.5 . . ?
C33 C35 H35C 109.5 . . ?
H35A C35 H35C 109.5 . . ?
H35B C35 H35C 109.5 . . ?
C33 C36 H36A 109.5 . . ?
C33 C36 H36B 109.5 . . ?
H36A C36 H36B 109.5 . . ?
C33 C36 H36C 109.5 . . ?
H36A C36 H36C 109.5 . . ?
H36B C36 H36C 109.5 . . ?
C40 O1 C37 104.2(10) . . ?
O1 C37 C38 112.2(10) . . ?
O1 C37 H37A 109.2 . . ?
C38 C37 H37A 109.2 . . ?
O1 C37 H37B 109.2 . . ?
C38 C37 H37B 109.2 . . ?
H37A C37 H37B 107.9 . . ?
C37 C38 C39 102.5(10) . . ?
C37 C38 H38A 111.3 . . ?
C39 C38 H38A 111.3 . . ?
C37 C38 H38B 111.3 . . ?
C39 C38 H38B 111.3 . . ?
H38A C38 H38B 109.2 . . ?
C38 C39 C40 102.8(10) . . ?
C38 C39 H39A 111.2 . . ?
C40 C39 H39A 111.2 . . ?
C38 C39 H39B 111.2 . . ?
C40 C39 H39B 111.2 . . ?
H39A C39 H39B 109.1 . . ?
O1 C40 C39 107.3(10) . . ?
O1 C40 H40A 110.2 . . ?
C39 C40 H40A 110.2 . . ?
O1 C40 H40B 110.2 . . ?
C39 C40 H40B 110.2 . . ?
H40A C40 H40B 108.5 . . ?
C37B O1B C40B 104.3(11) . . ?
O1B C37B C38B 108.8(10) . . ?
O1B C37B H37C 109.9 . . ?
C38B C37B H37C 109.9 . . ?
O1B C37B H37D 109.9 . . ?
C38B C37B H37D 109.9 . . ?
H37C C37B H37D 108.3 . . ?
C37B C38B C39B 105.5(9) . . ?
C37B C38B H38C 110.6 . . ?
C39B C38B H38C 110.6 . . ?
C37B C38B H38D 110.6 . . ?
C39B C38B H38D 110.6 . . ?
H38C C38B H38D 108.8 . . ?
C40B C39B C38B 103.3(10) . . ?
C40B C39B H39C 111.1 . . ?
C38B C39B H39C 111.1 . . ?
C40B C39B H39D 111.1 . . ?
C38B C39B H39D 111.1 . . ?
H39C C39B H39D 109.1 . . ?
O1B C40B C39B 109.0(12) . . ?
O1B C40B H40C 109.9 . . ?
C39B C40B H40C 109.9 . . ?
O1B C40B H40D 109.9 . . ?
C39B C40B H40D 109.9 . . ?
H40C C40B H40D 108.3 . . ?
C44 O2 C41 100.2(17) . . ?
O2 C41 C42 106.7(18) . . ?
O2 C41 H41A 110.4 . . ?
C42 C41 H41A 110.4 . . ?
O2 C41 H41B 110.4 . . ?
C42 C41 H41B 110.4 . . ?
H41A C41 H41B 108.6 . . ?
C41 C42 C43 102.1(15) . . ?
C41 C42 H42A 111.3 . . ?
C43 C42 H42A 111.3 . . ?
C41 C42 H42B 111.3 . . ?
C43 C42 H42B 111.3 . . ?
H42A C42 H42B 109.2 . . ?
C42 C43 C44 104.4(15) . . ?
C42 C43 H43A 110.9 . . ?
C44 C43 H43A 110.9 . . ?
C42 C43 H43B 110.9 . . ?
C44 C43 H43B 110.9 . . ?
H43A C43 H43B 108.9 . . ?
O2 C44 C43 104.9(17) . . ?
O2 C44 H44A 110.8 . . ?
C43 C44 H44A 110.8 . . ?
O2 C44 H44B 110.8 . . ?
C43 C44 H44B 110.8 . . ?
H44A C44 H44B 108.8 . . ?
C48 O3 C45 102.7(16) . . ?
O3 C45 C46 104.7(16) . . ?
O3 C45 H45A 110.8 . . ?
C46 C45 H45A 110.8 . . ?
O3 C45 H45B 110.8 . . ?
C46 C45 H45B 110.8 . . ?
H45A C45 H45B 108.9 . . ?
C45 C46 C47 99.8(16) . . ?
C45 C46 H46A 111.8 . . ?
C47 C46 H46A 111.8 . . ?
C45 C46 H46B 111.8 . . ?
C47 C46 H46B 111.8 . . ?
H46A C46 H46B 109.5 . . ?
C46 C47 C48 103.5(15) . . ?
C46 C47 H47A 111.1 . . ?
C48 C47 H47A 111.1 . . ?
C46 C47 H47B 111.1 . . ?
C48 C47 H47B 111.1 . . ?
H47A C47 H47B 109.0 . . ?
O3 C48 C47 108.0(15) . . ?
O3 C48 H48A 110.1 . . ?
C47 C48 H48A 110.1 . . ?
O3 C48 H48B 110.1 . . ?
C47 C48 H48B 110.1 . . ?
H48A C48 H48B 108.4 . . ?
C52 O4 C49 99.3(18) . . ?
O4 C49 C50 106.6(19) . . ?
O4 C49 H49A 110.4 . . ?
C50 C49 H49A 110.4 . . ?
O4 C49 H49B 110.4 . . ?
C50 C49 H49B 110.4 . . ?
H49A C49 H49B 108.6 . . ?
C49 C50 C51 102.6(16) . . ?
C49 C50 H50A 111.3 . . ?
C51 C50 H50A 111.3 . . ?
C49 C50 H50B 111.3 . . ?
C51 C50 H50B 111.3 . . ?
H50A C50 H50B 109.2 . . ?
C50 C51 C52 103.0(16) . . ?
C50 C51 H51A 111.2 . . ?
C52 C51 H51A 111.2 . . ?
C50 C51 H51B 111.2 . . ?
C52 C51 H51B 111.2 . . ?
H51A C51 H51B 109.1 . . ?
O4 C52 C51 103.5(19) . . ?
O4 C52 H52A 111.1 . . ?
C51 C52 H52A 111.1 . . ?
O4 C52 H52B 111.1 . . ?
C51 C52 H52B 111.1 . . ?
H52A C52 H52B 109.0 . . ?
C56 O5 C53 102.8(19) . . ?
O5 C53 C54 107(2) . . ?
O5 C53 H53A 110.4 . . ?
C54 C53 H53A 110.4 . . ?
O5 C53 H53B 110.4 . . ?
C54 C53 H53B 110.4 . . ?
H53A C53 H53B 108.6 . . ?
C53 C54 C55 103.6(16) . . ?
C53 C54 H54A 111.0 . . ?
C55 C54 H54A 111.0 . . ?
C53 C54 H54B 111.0 . . ?
C55 C54 H54B 111.0 . . ?
H54A C54 H54B 109.0 . . ?
C54 C55 C56 104.4(16) . . ?
C54 C55 H55A 110.9 . . ?
C56 C55 H55A 110.9 . . ?
C54 C55 H55B 110.9 . . ?
C56 C55 H55B 110.9 . . ?
H55A C55 H55B 108.9 . . ?
O5 C56 C55 105.5(18) . . ?
O5 C56 H56A 110.6 . . ?
C55 C56 H56A 110.6 . . ?
O5 C56 H56B 110.6 . . ?
C55 C56 H56B 110.6 . . ?
H56A C56 H56B 108.8 . . ?
C60 O6 C57 103.5(16) . . ?
O6 C57 C58 110.1(16) . . ?
O6 C57 H57A 109.6 . . ?
C58 C57 H57A 109.6 . . ?
O6 C57 H57B 109.6 . . ?
C58 C57 H57B 109.6 . . ?
H57A C57 H57B 108.1 . . ?
C57 C58 C59 102.2(15) . . ?
C57 C58 H58A 111.3 . . ?
C59 C58 H58A 111.3 . . ?
C57 C58 H58B 111.3 . . ?
C59 C58 H58B 111.3 . . ?
H58A C58 H58B 109.2 . . ?
C58 C59 C60 103.2(15) . . ?
C58 C59 H59A 111.1 . . ?
C60 C59 H59A 111.1 . . ?
C58 C59 H59B 111.1 . . ?
C60 C59 H59B 111.1 . . ?
H59A C59 H59B 109.1 . . ?
O6 C60 C59 102.3(16) . . ?
O6 C60 H60A 111.3 . . ?
C59 C60 H60A 111.3 . . ?
O6 C60 H60B 111.3 . . ?
C59 C60 H60B 111.3 . . ?
H60A C60 H60B 109.2 . . ?

loop_
_geom_bond_atom_site_label_1
_geom_bond_atom_site_label_2
_geom_bond_distance
_geom_bond_site_symmetry_2
_geom_bond_publ_flag
Np1 Cl2 2.6031(9) . ?
Np1 N2 2.610(3) . ?
Np1 Cl1 2.6264(9) . ?
Np1 Cl3 2.6271(8) . ?
Np1 N1 2.628(3) . ?
Np1 Cl4 2.6282(9) . ?
Np1 N4 2.637(3) . ?
Np1 N3 2.650(3) . ?
N1 C1 1.347(4) . ?
N1 C5 1.347(4) . ?
N2 C10 1.341(4) . ?
N2 C6 1.346(4) . ?
N3 C19 1.336(5) . ?
N3 C23 1.345(4) . ?
N4 C28 1.340(5) . ?
N4 C24 1.357(4) . ?
C1 C2 1.379(5) . ?
C1 H1 0.9500 . ?
C2 C3 1.389(5) . ?
C2 H2 0.9500 . ?
C3 C4 1.388(4) . ?
C3 C11 1.531(5) . ?
C4 C5 1.404(4) . ?
C4 H4 0.9500 . ?
C5 C6 1.479(4) . ?
C6 C7 1.400(4) . ?
C7 C8 1.386(4) . ?
C7 H7 0.9500 . ?
C8 C9 1.392(5) . ?
C8 C15 1.522(5) . ?
C9 C10 1.389(5) . ?
C9 H9 0.9500 . ?
C10 H10 0.9500 . ?
C11 C12 1.527(6) . ?
C11 C14 1.532(6) . ?
C11 C13 1.532(6) . ?
C12 H12A 0.9800 . ?
C12 H12B 0.9800 . ?
C12 H12C 0.9800 . ?
C13 H13A 0.9800 . ?
C13 H13B 0.9800 . ?
C13 H13C 0.9800 . ?
C14 H14A 0.9800 . ?
C14 H14B 0.9800 . ?
C14 H14C 0.9800 . ?
C15 C16 1.530(6) . ?
C15 C17 1.534(5) . ?
C15 C18 1.538(5) . ?
C16 H16A 0.9800 . ?
C16 H16B 0.9800 . ?
C16 H16C 0.9800 . ?
C17 H17A 0.9800 . ?
C17 H17B 0.9800 . ?
C17 H17C 0.9800 . ?
C18 H18A 0.9800 . ?
C18 H18B 0.9800 . ?
C18 H18C 0.9800 . ?
C19 C20 1.385(6) . ?
C19 H19 0.9500 . ?
C20 C21 1.381(6) . ?
C20 H20 0.9500 . ?
C21 C22 1.380(5) . ?
C21 C29 1.524(5) . ?
C22 C23 1.404(4) . ?
C22 H22 0.9500 . ?
C23 C24 1.482(5) . ?
C24 C25 1.397(4) . ?
C25 C26 1.378(5) . ?
C25 H25 0.9500 . ?
C26 C27 1.393(5) . ?
C26 C33 1.529(5) . ?
C27 C28 1.379(5) . ?
C27 H27 0.9500 . ?
C28 H28 0.9500 . ?
C29 C32 1.531(6) . ?
C29 C30 1.535(7) . ?
C29 C31 1.547(7) . ?
C30 H30A 0.9800 . ?
C30 H30B 0.9800 . ?
C30 H30C 0.9800 . ?
C31 H31A 0.9800 . ?
C31 H31B 0.9800 . ?
C31 H31C 0.9800 . ?
C32 H32A 0.9800 . ?
C32 H32B 0.9800 . ?
C32 H32C 0.9800 . ?
C33 C36 1.505(7) . ?
C33 C34 1.533(6) . ?
C33 C35 1.534(6) . ?
C34 H34A 0.9800 . ?
C34 H34B 0.9800 . ?
C34 H34C 0.9800 . ?
C35 H35A 0.9800 . ?
C35 H35B 0.9800 . ?
C35 H35C 0.9800 . ?
C36 H36A 0.9800 . ?
C36 H36B 0.9800 . ?
C36 H36C 0.9800 . ?
O1 C40 1.417(14) . ?
O1 C37 1.456(13) . ?
C37 C38 1.473(14) . ?
C37 H37A 0.9900 . ?
C37 H37B 0.9900 . ?
C38 C39 1.513(15) . ?
C38 H38A 0.9900 . ?
C38 H38B 0.9900 . ?
C39 C40 1.523(13) . ?
C39 H39A 0.9900 . ?
C39 H39B 0.9900 . ?
C40 H40A 0.9900 . ?
C40 H40B 0.9900 . ?
O1B C37B 1.433(13) . ?
O1B C40B 1.433(15) . ?
C37B C38B 1.500(14) . ?
C37B H37C 0.9900 . ?
C37B H37D 0.9900 . ?
C38B C39B 1.511(15) . ?
C38B H38C 0.9900 . ?
C38B H38D 0.9900 . ?
C39B C40B 1.510(14) . ?
C39B H39C 0.9900 . ?
C39B H39D 0.9900 . ?
C40B H40C 0.9900 . ?
C40B H40D 0.9900 . ?
O2 C44 1.418(18) . ?
O2 C41 1.458(18) . ?
C41 C42 1.496(18) . ?
C41 H41A 0.9900 . ?
C41 H41B 0.9900 . ?
C42 C43 1.513(18) . ?
C42 H42A 0.9900 . ?
C42 H42B 0.9900 . ?
C43 C44 1.527(18) . ?
C43 H43A 0.9900 . ?
C43 H43B 0.9900 . ?
C44 H44A 0.9900 . ?
C44 H44B 0.9900 . ?
O3 C48 1.402(17) . ?
O3 C45 1.442(17) . ?
C45 C46 1.501(18) . ?
C45 H45A 0.9900 . ?
C45 H45B 0.9900 . ?
C46 C47 1.520(18) . ?
C46 H46A 0.9900 . ?
C46 H46B 0.9900 . ?
C47 C48 1.537(18) . ?
C47 H47A 0.9900 . ?
C47 H47B 0.9900 . ?
C48 H48A 0.9900 . ?
C48 H48B 0.9900 . ?
O4 C52 1.436(18) . ?
O4 C49 1.438(18) . ?
C49 C50 1.498(19) . ?
C49 H49A 0.9900 . ?
C49 H49B 0.9900 . ?
C50 C51 1.517(19) . ?
C50 H50A 0.9900 . ?
C50 H50B 0.9900 . ?
C51 C52 1.541(19) . ?
C51 H51A 0.9900 . ?
C51 H51B 0.9900 . ?
C52 H52A 0.9900 . ?
C52 H52B 0.9900 . ?
O5 C56 1.415(18) . ?
O5 C53 1.447(18) . ?
C53 C54 1.489(19) . ?
C53 H53A 0.9900 . ?
C53 H53B 0.9900 . ?
C54 C55 1.509(19) . ?
C54 H54A 0.9900 . ?
C54 H54B 0.9900 . ?
C55 C56 1.525(19) . ?
C55 H55A 0.9900 . ?
C55 H55B 0.9900 . ?
C56 H56A 0.9900 . ?
C56 H56B 0.9900 . ?
O6 C60 1.426(18) . ?
O6 C57 1.445(17) . ?
C57 C58 1.488(18) . ?
C57 H57A 0.9900 . ?
C57 H57B 0.9900 . ?
C58 C59 1.518(17) . ?
C58 H58A 0.9900 . ?
C58 H58B 0.9900 . ?
C59 C60 1.538(18) . ?
C59 H59A 0.9900 . ?
C59 H59B 0.9900 . ?
C60 H60A 0.9900 . ?
C60 H60B 0.9900 . ?
